data_7002243
loop_
_publ_author_name
'Kunz, Peter C.'
'Kassack, Matthias U.'
'Hamacher, Alexandra'
'Spingler, Bernhard'

_publ_section_title
;
 Imidazole-based phosphane gold(I) complexes as potential agents for
 cancer treatment: Synthesis, structural studies and antitumour
 activity
;
_journal_issue 37
_journal_name_full 'Dalton Transactions'
_journal_page_first 7741
_journal_page_last 7747
_journal_paper_doi 10.1039/b902748c
_journal_year 2009
_chemical_formula_sum 'C36 H58 Au2 Cl2 N12 O P2'
_chemical_formula_weight 1201.72
_chemical_name_systematic
;
?
;
_space_group_IT_number 15
_symmetry_cell_setting monoclinic
_symmetry_space_group_name_Hall '-C 2yc'
_symmetry_space_group_name_H-M 'C 1 2/c 1'
_atom_sites_solution_hydrogens geom
_atom_sites_solution_primary direct
_atom_sites_solution_secondary difmap
_audit_creation_method SHELXL-97
_cell_angle_alpha 90.00
_cell_angle_beta 98.865(11)
_cell_angle_gamma 90.00
_cell_formula_units_Z 4
_cell_length_a 18.0300(16)
_cell_length_b 10.1183(8)
_cell_length_c 27.197(2)
_cell_measurement_reflns_used 7768
_cell_measurement_temperature 193(2)
_cell_measurement_theta_max 23.35
_cell_measurement_theta_min 2.3
_cell_volume 4902.4(7)
_computing_cell_refinement 'IPDS (Stoe, 1999)'
_computing_data_collection 'IPDS (Stoe, 1999)'
_computing_data_reduction 'X-RED (Stoe, 1999)'
_computing_molecular_graphics 'ORTEP-3 (Farrugia, 1997)'
_computing_publication_material 'SHELXL-97 (Sheldrick, 2008)'
_computing_structure_refinement 'SHELXL-97 (Sheldrick, 2008)'
_computing_structure_solution 'SIR-97 (Altomare, 1999)'
_diffrn_ambient_temperature 193(2)
_diffrn_measured_fraction_theta_full 1.000
_diffrn_measured_fraction_theta_max 1.000
_diffrn_measurement_device_type 'Stoe IPDS'
_diffrn_measurement_method '\f oscillation scan'
_diffrn_radiation_monochromator graphite
_diffrn_radiation_source 'fine-focus sealed tube'
_diffrn_radiation_type MoK\a
_diffrn_radiation_wavelength 0.71073
_diffrn_reflns_av_R_equivalents 0.1352
_diffrn_reflns_av_sigmaI/netI 0.1746
_diffrn_reflns_limit_h_max 21
_diffrn_reflns_limit_h_min -21
_diffrn_reflns_limit_k_max 12
_diffrn_reflns_limit_k_min -12
_diffrn_reflns_limit_l_max 32
_diffrn_reflns_limit_l_min -32
_diffrn_reflns_number 31186
_diffrn_reflns_theta_full 25.02
_diffrn_reflns_theta_max 25.02
_diffrn_reflns_theta_min 2.29
_diffrn_standards_interval_count 'every image'
_diffrn_standards_interval_time 18
_diffrn_standards_number 50-200
_exptl_absorpt_coefficient_mu 6.192
_exptl_absorpt_correction_T_max 0.735
_exptl_absorpt_correction_T_min 0.293
_exptl_absorpt_correction_type empirical
_exptl_absorpt_process_details delabs
_exptl_crystal_density_diffrn 1.628
_exptl_crystal_density_method 'not measured'
_exptl_crystal_F_000 2352
_exptl_crystal_size_max 0.4
_exptl_crystal_size_mid 0.35
_exptl_crystal_size_min 0.35
_refine_diff_density_max 1.229
_refine_diff_density_min -1.939
_refine_diff_density_rms 0.197
_refine_ls_extinction_method none
_refine_ls_goodness_of_fit_ref 0.928
_refine_ls_hydrogen_treatment constr
_refine_ls_matrix_type full
_refine_ls_number_parameters 246
_refine_ls_number_reflns 4322
_refine_ls_number_restraints 24
_refine_ls_restrained_S_all 0.926
_refine_ls_R_factor_all 0.1337
_refine_ls_R_factor_gt 0.0746
_refine_ls_shift/su_max 0.021
_refine_ls_shift/su_mean 0.001
_refine_ls_structure_factor_coef Fsqd
_refine_ls_weighting_details 'calc w=1/[\s^2^(Fo^2^)+(0.0588P)^2^+0.0000P] where P=(Fo^2^+2Fc^2^)/3'
_refine_ls_weighting_scheme calc
_refine_ls_wR_factor_gt 0.1451
_refine_ls_wR_factor_ref 0.1616
_reflns_number_gt 2131
_reflns_number_total 4322
_reflns_threshold_expression >2sigma(I)
_cod_data_source_file b902748c.txt
_cod_data_source_block opus_710
_cod_original_sg_symbol_H-M C2/c
_cod_original_formula_sum 'C36 H58 Au2 Cl2 N12 O1 P2'
_cod_database_code 7002243

loop_
_symmetry_equiv_pos_as_xyz
'x, y, z'
'-x, y, -z+1/2'
'x+1/2, y+1/2, z'
'-x+1/2, y+1/2, -z+1/2'
'-x, -y, -z'
'x, -y, z-1/2'
'-x+1/2, -y+1/2, -z'
'x+1/2, -y+1/2, z-1/2'

loop_
_atom_site_label
_atom_site_type_symbol
_atom_site_fract_x
_atom_site_fract_y
_atom_site_fract_z
_atom_site_U_iso_or_equiv
_atom_site_adp_type
_atom_site_occupancy
_atom_site_symmetry_multiplicity
_atom_site_calc_flag
_atom_site_refinement_flags
_atom_site_disorder_assembly
_atom_site_disorder_group
Au1 Au 0.31778(4) 0.67384(8) 0.50115(3) 0.0475(2) Uani 1 1 d . . .
C1 C 0.2003(9) 0.7206(15) 0.3945(6) 0.038(4) Uani 1 1 d . A .
C2 C 0.1666(11) 0.7259(18) 0.3462(7) 0.051(5) Uani 1 1 d . . .
H2A H 0.1845 0.6871 0.3184 0.061 Uiso 1 1 calc R . .
C3 C 0.0966(10) 0.836(2) 0.3922(6) 0.049(4) Uani 1 1 d . . .
C4 C 0.2734(10) 0.4643(17) 0.4032(6) 0.045(4) Uani 1 1 d . A .
C5 C 0.2846(10) 0.3592(17) 0.4358(7) 0.052(5) Uani 1 1 d . A .
H5A H 0.2976 0.3632 0.4710 0.062 Uiso 1 1 calc R . .
C6 C 0.2552(14) 0.2923(17) 0.3588(8) 0.069(6) Uani 1 1 d . A .
C7 C 0.3539(9) 0.6950(18) 0.3827(6) 0.047(4) Uani 1 1 d . A .
C8 C 0.3814(12) 0.6385(17) 0.3439(7) 0.061(6) Uani 1 1 d . . .
H8A H 0.3675 0.5548 0.3294 0.073 Uiso 1 1 calc R . .
C9 C 0.4385(12) 0.825(3) 0.3602(8) 0.077(6) Uani 1 1 d . . .
C10 C 0.0336(12) 0.915(2) 0.4031(9) 0.080(7) Uani 1 1 d . . .
H10A H -0.0010 0.9278 0.3710 0.096 Uiso 1 1 calc R . .
C11 C -0.0111(18) 0.842(3) 0.4389(14) 0.169(16) Uani 1 1 d . . .
H11A H 0.0222 0.8215 0.4700 0.203 Uiso 1 1 calc R . .
H11B H -0.0317 0.7598 0.4234 0.203 Uiso 1 1 calc R . .
H11C H -0.0523 0.8984 0.4462 0.203 Uiso 1 1 calc R . .
C12 C 0.0594(16) 1.055(3) 0.4229(11) 0.120(11) Uani 1 1 d . . .
H12A H 0.0828 1.1012 0.3977 0.144 Uiso 1 1 calc R . .
H12B H 0.0958 1.0455 0.4534 0.144 Uiso 1 1 calc R . .
H12C H 0.0158 1.1048 0.4300 0.144 Uiso 1 1 calc R . .
C13 C 0.235(2) 0.202(2) 0.3142(11) 0.138(13) Uani 1 1 d D . .
C14 C 0.248(4) 0.057(4) 0.329(2) 0.15(3) Uiso 0.50 1 d PD A 1
H14A H 0.2352 0.0004 0.2998 0.224 Uiso 0.50 1 calc PR A 1
H14B H 0.2164 0.0330 0.3541 0.224 Uiso 0.50 1 calc PR A 1
H14C H 0.3010 0.0437 0.3432 0.224 Uiso 0.50 1 calc PR A 1
C15 C 0.238(3) 0.269(5) 0.2646(14) 0.102(17) Uiso 0.50 1 d PD A 1
H15A H 0.2889 0.3031 0.2642 0.122 Uiso 0.50 1 calc PR A 1
H15B H 0.2021 0.3416 0.2599 0.122 Uiso 0.50 1 calc PR A 1
H15C H 0.2259 0.2042 0.2377 0.122 Uiso 0.50 1 calc PR A 1
C14B C 0.304(4) 0.177(11) 0.289(3) 0.23(4) Uiso 0.50 1 d PD A 2
H14D H 0.2901 0.1179 0.2606 0.347 Uiso 0.50 1 calc PR A 2
H14E H 0.3433 0.1361 0.3129 0.347 Uiso 0.50 1 calc PR A 2
H14F H 0.3219 0.2611 0.2775 0.347 Uiso 0.50 1 calc PR A 2
C15B C 0.184(3) 0.087(4) 0.321(2) 0.100(17) Uiso 0.50 1 d PD A 2
H15D H 0.1393 0.1189 0.3345 0.120 Uiso 0.50 1 calc PR A 2
H15E H 0.2108 0.0235 0.3450 0.120 Uiso 0.50 1 calc PR A 2
H15F H 0.1679 0.0426 0.2894 0.120 Uiso 0.50 1 calc PR A 2
C16 C 0.4900(19) 0.942(3) 0.3583(13) 0.124(11) Uani 1 1 d D . .
H16 H 0.4595 1.0133 0.3712 0.148 Uiso 1 1 calc R . .
C17 C 0.492(4) 0.994(8) 0.3061(17) 0.41(5) Uiso 1 1 d D . .
H17A H 0.5256 1.0706 0.3078 0.609 Uiso 1 1 calc R . .
H17B H 0.4415 1.0198 0.2907 0.609 Uiso 1 1 calc R . .
H17C H 0.5108 0.9243 0.2861 0.609 Uiso 1 1 calc R . .
C18 C 0.555(3) 0.932(6) 0.4014(17) 0.27(3) Uiso 1 1 d D . .
H18A H 0.5878 1.0089 0.4011 0.406 Uiso 1 1 calc R . .
H18B H 0.5834 0.8511 0.3978 0.406 Uiso 1 1 calc R . .
H18C H 0.5349 0.9294 0.4329 0.406 Uiso 1 1 calc R . .
N1 N 0.1550(8) 0.7903(12) 0.4217(5) 0.046(3) Uani 1 1 d U . .
N2 N 0.1039(9) 0.7955(13) 0.3452(5) 0.051(4) Uani 1 1 d . . .
H2 H 0.0718 0.8131 0.3182 0.061 Uiso 1 1 calc R . .
N3 N 0.2547(9) 0.4226(13) 0.3552(6) 0.051(3) Uani 1 1 d U . .
N4 N 0.2734(10) 0.2505(15) 0.4076(7) 0.070(5) Uani 1 1 d . . .
H4 H 0.2770 0.1681 0.4182 0.084 Uiso 1 1 calc R A .
N5 N 0.3912(8) 0.8125(14) 0.3940(5) 0.050(2) Uani 1 1 d U . .
N6 N 0.4321(10) 0.7230(16) 0.3295(6) 0.068(5) Uani 1 1 d . . .
H6 H 0.4566 0.7120 0.3042 0.081 Uiso 1 1 calc R . .
P1 P 0.2864(3) 0.6359(4) 0.41927(15) 0.0367(10) Uani 1 1 d . . .
Cl1 Cl 0.4731(7) 0.3548(10) 0.2608(4) 0.082(4) Uani 0.50 1 d P . .
Cl2 Cl 0.3313(6) 0.0043(8) 0.4641(4) 0.063(3) Uani 0.50 1 d P . .
O1 O 0.5000 0.650(2) 0.2500 0.192(19) Uani 1 2 d S . .

loop_
_atom_site_aniso_label
_atom_site_aniso_U_11
_atom_site_aniso_U_22
_atom_site_aniso_U_33
_atom_site_aniso_U_23
_atom_site_aniso_U_13
_atom_site_aniso_U_12
Au1 0.0418(4) 0.0571(4) 0.0424(3) -0.0038(5) 0.0032(2) 0.0151(5)
C1 0.035(10) 0.031(9) 0.051(10) -0.001(7) 0.014(8) -0.001(7)
C2 0.052(12) 0.047(11) 0.054(11) -0.005(9) 0.009(9) 0.000(10)
C3 0.044(11) 0.040(10) 0.061(11) 0.001(10) 0.003(8) -0.014(11)
C4 0.053(12) 0.035(10) 0.049(10) -0.003(8) 0.010(9) 0.007(9)
C5 0.054(12) 0.047(13) 0.053(11) 0.009(9) 0.001(9) 0.004(9)
C6 0.12(2) 0.028(12) 0.067(13) -0.007(9) 0.032(13) -0.011(11)
C7 0.042(10) 0.046(12) 0.056(10) -0.004(9) 0.017(8) -0.001(9)
C8 0.089(16) 0.037(12) 0.063(12) 0.002(9) 0.032(11) -0.013(10)
C9 0.073(15) 0.069(14) 0.097(16) 0.003(16) 0.038(12) -0.018(15)
C10 0.044(14) 0.092(18) 0.093(17) -0.022(14) -0.021(12) 0.037(13)
C11 0.13(3) 0.11(3) 0.30(5) -0.03(3) 0.13(3) 0.04(2)
C12 0.12(2) 0.10(2) 0.14(2) -0.022(18) -0.004(19) 0.072(19)
C13 0.21(4) 0.08(2) 0.13(2) -0.060(18) 0.03(2) -0.07(2)
C16 0.15(3) 0.062(18) 0.16(3) 0.003(18) 0.04(2) -0.043(19)
N1 0.054(6) 0.017(5) 0.067(6) -0.002(4) 0.012(5) -0.010(5)
N2 0.055(10) 0.036(10) 0.054(9) -0.002(7) -0.012(7) -0.001(8)
N3 0.060(6) 0.024(5) 0.071(6) -0.002(5) 0.012(5) -0.009(5)
N4 0.085(14) 0.025(9) 0.106(15) -0.028(10) 0.030(11) -0.009(9)
N5 0.058(6) 0.023(5) 0.071(6) -0.004(5) 0.013(5) -0.012(5)
N6 0.081(13) 0.055(11) 0.077(12) -0.018(9) 0.043(10) -0.018(9)
P1 0.043(3) 0.028(2) 0.040(2) 0.0005(18) 0.0072(19) 0.0044(19)
Cl1 0.111(13) 0.053(7) 0.066(8) 0.003(5) -0.037(7) 0.003(6)
Cl2 0.091(8) 0.020(4) 0.087(7) 0.004(5) 0.045(6) 0.004(5)
O1 0.37(5) 0.039(15) 0.24(3) 0.000 0.25(4) 0.000

loop_
_atom_type_symbol
_atom_type_description
_atom_type_scat_dispersion_real
_atom_type_scat_dispersion_imag
_atom_type_scat_source
C C 0.0033 0.0016 'International Tables Vol C Tables 4.2.6.8 and 6.1.1.4'
H H 0.0000 0.0000 'International Tables Vol C Tables 4.2.6.8 and 6.1.1.4'
N N 0.0061 0.0033 'International Tables Vol C Tables 4.2.6.8 and 6.1.1.4'
P P 0.1023 0.0942 'International Tables Vol C Tables 4.2.6.8 and 6.1.1.4'
Cl Cl 0.1484 0.1585 'International Tables Vol C Tables 4.2.6.8 and 6.1.1.4'
Au Au -2.0133 8.8022 'International Tables Vol C Tables 4.2.6.8 and 6.1.1.4'
O O 0.0106 0.0060 'International Tables Vol C Tables 4.2.6.8 and 6.1.1.4'

loop_
_geom_angle_atom_site_label_1
_geom_angle_atom_site_label_2
_geom_angle_atom_site_label_3
_geom_angle
_geom_angle_site_symmetry_1
_geom_angle_site_symmetry_3
_geom_angle_publ_flag
N1 Au1 P1 178.9(4) 7_566 . ?
N1 Au1 Au1 89.8(4) 7_566 7_566 ?
P1 Au1 Au1 89.25(12) . 7_566 ?
C2 C1 N1 106.5(15) . . ?
C2 C1 P1 127.4(14) . . ?
N1 C1 P1 126.0(13) . . ?
N2 C2 C1 107.0(16) . . ?
N2 C2 H2A 126.5 . . ?
C1 C2 H2A 126.5 . . ?
N1 C3 N2 106.5(16) . . ?
N1 C3 C10 130.5(17) . . ?
N2 C3 C10 123.0(17) . . ?
N3 C4 C5 111.5(15) . . ?
N3 C4 P1 122.4(13) . . ?
C5 C4 P1 126.0(14) . . ?
N4 C5 C4 105.8(16) . . ?
N4 C5 H5A 127.1 . . ?
C4 C5 H5A 127.1 . . ?
N3 C6 N4 112.0(17) . . ?
N3 C6 C13 123(2) . . ?
N4 C6 C13 125.2(18) . . ?
C8 C7 N5 108.2(15) . . ?
C8 C7 P1 130.6(15) . . ?
N5 C7 P1 121.0(12) . . ?
N6 C8 C7 107.5(16) . . ?
N6 C8 H8A 126.2 . . ?
C7 C8 H8A 126.2 . . ?
N6 C9 N5 110.7(19) . . ?
N6 C9 C16 126(2) . . ?
N5 C9 C16 124(2) . . ?
C3 C10 C12 112(2) . . ?
C3 C10 C11 111(2) . . ?
C12 C10 C11 112(2) . . ?
C3 C10 H10A 107.2 . . ?
C12 C10 H10A 107.2 . . ?
C11 C10 H10A 107.2 . . ?
C10 C11 H11A 109.5 . . ?
C10 C11 H11B 109.5 . . ?
H11A C11 H11B 109.5 . . ?
C10 C11 H11C 109.5 . . ?
H11A C11 H11C 109.5 . . ?
H11B C11 H11C 109.5 . . ?
C10 C12 H12A 109.5 . . ?
C10 C12 H12B 109.5 . . ?
H12A C12 H12B 109.5 . . ?
C10 C12 H12C 109.5 . . ?
H12A C12 H12C 109.5 . . ?
H12B C12 H12C 109.5 . . ?
C15 C13 C6 114(3) . . ?
C15 C13 C15B 124(3) . . ?
C6 C13 C15B 116(3) . . ?
C15 C13 C14B 62(4) . . ?
C6 C13 C14B 110(5) . . ?
C15B C13 C14B 119(5) . . ?
C15 C13 C14 129(4) . . ?
C6 C13 C14 111(3) . . ?
C15B C13 C14 46(3) . . ?
C14B C13 C14 82(5) . . ?
C13 C14 H14A 109.5 . . ?
C13 C14 H14B 109.5 . . ?
H14A C14 H14B 109.5 . . ?
C13 C14 H14C 109.5 . . ?
H14A C14 H14C 109.5 . . ?
H14B C14 H14C 109.5 . . ?
C13 C15 H15A 109.5 . . ?
C13 C15 H15B 109.5 . . ?
H15A C15 H15B 109.5 . . ?
C13 C15 H15C 109.5 . . ?
H15A C15 H15C 109.5 . . ?
H15B C15 H15C 109.5 . . ?
C13 C14B H14D 109.5 . . ?
C13 C14B H14E 109.5 . . ?
H14D C14B H14E 109.5 . . ?
C13 C14B H14F 109.5 . . ?
H14D C14B H14F 109.5 . . ?
H14E C14B H14F 109.5 . . ?
C13 C15B H15D 109.5 . . ?
C13 C15B H15E 109.5 . . ?
H15D C15B H15E 109.5 . . ?
C13 C15B H15F 109.5 . . ?
H15D C15B H15F 109.5 . . ?
H15E C15B H15F 109.5 . . ?
C9 C16 C17 114(4) . . ?
C9 C16 C18 109(3) . . ?
C17 C16 C18 128(4) . . ?
C9 C16 H16 100.2 . . ?
C17 C16 H16 100.2 . . ?
C18 C16 H16 100.2 . . ?
C16 C17 H17A 109.5 . . ?
C16 C17 H17B 109.6 . . ?
H17A C17 H17B 109.5 . . ?
C16 C17 H17C 109.4 . . ?
H17A C17 H17C 109.5 . . ?
H17B C17 H17C 109.5 . . ?
C16 C18 H18A 109.5 . . ?
C16 C18 H18B 109.4 . . ?
H18A C18 H18B 109.5 . . ?
C16 C18 H18C 109.5 . . ?
H18A C18 H18C 109.5 . . ?
H18B C18 H18C 109.5 . . ?
C3 N1 C1 109.9(15) . . ?
C3 N1 Au1 126.3(12) . 7_566 ?
C1 N1 Au1 123.7(12) . 7_566 ?
C2 N2 C3 110.1(15) . . ?
C2 N2 H2 125.0 . . ?
C3 N2 H2 125.0 . . ?
C6 N3 C4 103.9(16) . . ?
C5 N4 C6 106.9(16) . . ?
C5 N4 H4 126.6 . . ?
C6 N4 H4 126.6 . . ?
C9 N5 C7 105.5(16) . . ?
C9 N6 C8 108.0(16) . . ?
C9 N6 H6 126.0 . . ?
C8 N6 H6 126.0 . . ?
C7 P1 C4 105.2(8) . . ?
C7 P1 C1 104.6(8) . . ?
C4 P1 C1 107.1(8) . . ?
C7 P1 Au1 113.9(6) . . ?
C4 P1 Au1 114.2(6) . . ?
C1 P1 Au1 111.0(6) . . ?

loop_
_geom_bond_atom_site_label_1
_geom_bond_atom_site_label_2
_geom_bond_distance
_geom_bond_site_symmetry_2
_geom_bond_publ_flag
Au1 N1 2.111(15) 7_566 ?
Au1 P1 2.245(4) . ?
Au1 Au1 2.8821(15) 7_566 ?
C1 C2 1.36(2) . ?
C1 N1 1.38(2) . ?
C1 P1 1.810(17) . ?
C2 N2 1.33(2) . ?
C2 H2A 0.9500 . ?
C3 N1 1.30(2) . ?
C3 N2 1.37(2) . ?
C3 C10 1.46(3) . ?
C4 N3 1.36(2) . ?
C4 C5 1.38(2) . ?
C4 P1 1.798(18) . ?
C5 N4 1.34(2) . ?
C5 H5A 0.9500 . ?
C6 N3 1.32(2) . ?
C6 N4 1.38(3) . ?
C6 C13 1.52(3) . ?
C7 C8 1.36(2) . ?
C7 N5 1.38(2) . ?
C7 P1 1.789(16) . ?
C8 N6 1.35(2) . ?
C8 H8A 0.9500 . ?
C9 N6 1.32(3) . ?
C9 N5 1.35(2) . ?
C9 C16 1.51(3) . ?
C10 C12 1.56(3) . ?
C10 C11 1.54(4) . ?
C10 H10A 1.0000 . ?
C11 H11A 0.9800 . ?
C11 H11B 0.9800 . ?
C11 H11C 0.9800 . ?
C12 H12A 0.9800 . ?
C12 H12B 0.9800 . ?
C12 H12C 0.9800 . ?
C13 C15 1.516(19) . ?
C13 C15B 1.522(19) . ?
C13 C14B 1.53(2) . ?
C13 C14 1.54(2) . ?
C14 H14A 0.9800 . ?
C14 H14B 0.9800 . ?
C14 H14C 0.9800 . ?
C15 H15A 0.9800 . ?
C15 H15B 0.9800 . ?
C15 H15C 0.9800 . ?
C14B H14D 0.9800 . ?
C14B H14E 0.9800 . ?
C14B H14F 0.9800 . ?
C15B H15D 0.9800 . ?
C15B H15E 0.9800 . ?
C15B H15F 0.9800 . ?
C16 C17 1.52(2) . ?
C16 C18 1.527(19) . ?
C16 H16 1.0000 . ?
C17 H17A 0.9800 . ?
C17 H17B 0.9800 . ?
C17 H17C 0.9800 . ?
C18 H18A 0.9800 . ?
C18 H18B 0.9800 . ?
C18 H18C 0.9800 . ?
N1 Au1 2.112(15) 7_566 ?
N2 H2 0.8800 . ?
N4 H4 0.8800 . ?
N6 H6 0.8800 . ?
Cl1 Cl1 1.21(2) 2_655 ?

loop_
_geom_torsion_atom_site_label_1
_geom_torsion_atom_site_label_2
_geom_torsion_atom_site_label_3
_geom_torsion_atom_site_label_4
_geom_torsion
_geom_torsion_site_symmetry_1
_geom_torsion_site_symmetry_2
_geom_torsion_site_symmetry_3
_geom_torsion_site_symmetry_4
_geom_torsion_publ_flag
N1 C1 C2 N2 -0.2(19) . . . . ?
P1 C1 C2 N2 178.4(12) . . . . ?
N3 C4 C5 N4 1(2) . . . . ?
P1 C4 C5 N4 -175.8(14) . . . . ?
N5 C7 C8 N6 -3(2) . . . . ?
P1 C7 C8 N6 -179.3(15) . . . . ?
N1 C3 C10 C12 65(3) . . . . ?
N2 C3 C10 C12 -115(2) . . . . ?
N1 C3 C10 C11 -61(3) . . . . ?
N2 C3 C10 C11 120(2) . . . . ?
N3 C6 C13 C15 19(5) . . . . ?
N4 C6 C13 C15 -164(3) . . . . ?
N3 C6 C13 C15B -136(4) . . . . ?
N4 C6 C13 C15B 41(5) . . . . ?
N3 C6 C13 C14B 86(5) . . . . ?
N4 C6 C13 C14B -97(5) . . . . ?
N3 C6 C13 C14 174(4) . . . . ?
N4 C6 C13 C14 -8(5) . . . . ?
N6 C9 C16 C17 42(5) . . . . ?
N5 C9 C16 C17 -137(4) . . . . ?
N6 C9 C16 C18 -107(4) . . . . ?
N5 C9 C16 C18 74(4) . . . . ?
N2 C3 N1 C1 -0.1(19) . . . . ?
C10 C3 N1 C1 -180(2) . . . . ?
N2 C3 N1 Au1 176.0(10) . . . 7_566 ?
C10 C3 N1 Au1 -3(3) . . . 7_566 ?
C2 C1 N1 C3 0.2(19) . . . . ?
P1 C1 N1 C3 -178.4(13) . . . . ?
C2 C1 N1 Au1 -176.1(11) . . . 7_566 ?
P1 C1 N1 Au1 5.4(19) . . . 7_566 ?
C1 C2 N2 C3 0(2) . . . . ?
N1 C3 N2 C2 0(2) . . . . ?
C10 C3 N2 C2 179.5(19) . . . . ?
N4 C6 N3 C4 0(3) . . . . ?
C13 C6 N3 C4 178(2) . . . . ?
C5 C4 N3 C6 0(2) . . . . ?
P1 C4 N3 C6 176.1(15) . . . . ?
C4 C5 N4 C6 0(2) . . . . ?
N3 C6 N4 C5 0(3) . . . . ?
C13 C6 N4 C5 -177(2) . . . . ?
N6 C9 N5 C7 0(2) . . . . ?
C16 C9 N5 C7 179(2) . . . . ?
C8 C7 N5 C9 2(2) . . . . ?
P1 C7 N5 C9 178.6(14) . . . . ?
N5 C9 N6 C8 -2(3) . . . . ?
C16 C9 N6 C8 179(2) . . . . ?
C7 C8 N6 C9 3(2) . . . . ?
C8 C7 P1 C4 12(2) . . . . ?
N5 C7 P1 C4 -163.9(14) . . . . ?
C8 C7 P1 C1 -100.9(19) . . . . ?
N5 C7 P1 C1 83.4(15) . . . . ?
C8 C7 P1 Au1 137.7(17) . . . . ?
N5 C7 P1 Au1 -38.0(16) . . . . ?
N3 C4 P1 C7 -53.9(17) . . . . ?
C5 C4 P1 C7 122.1(17) . . . . ?
N3 C4 P1 C1 57.1(17) . . . . ?
C5 C4 P1 C1 -126.9(17) . . . . ?
N3 C4 P1 Au1 -179.5(13) . . . . ?
C5 C4 P1 Au1 -3.5(19) . . . . ?
C2 C1 P1 C7 53.0(17) . . . . ?
N1 C1 P1 C7 -128.7(14) . . . . ?
C2 C1 P1 C4 -58.4(17) . . . . ?
N1 C1 P1 C4 119.9(14) . . . . ?
C2 C1 P1 Au1 176.3(14) . . . . ?
N1 C1 P1 Au1 -5.4(15) . . . . ?
N1 Au1 P1 C7 151(19) 7_566 . . . ?
Au1 Au1 P1 C7 120.3(7) 7_566 . . . ?
N1 Au1 P1 C4 -88(19) 7_566 . . . ?
Au1 Au1 P1 C4 -118.7(7) 7_566 . . . ?
N1 Au1 P1 C1 33(19) 7_566 . . . ?
Au1 Au1 P1 C1 2.5(6) 7_566 . . . ?
